data_7247519
loop_
_publ_author_name
'Polo-Cuadrado, Efra\'in'
'L\'opez-Cuellar, Lorena'
'Acosta-Quiroga, Karen'
'Rojas-Pe\~na, Cristian'
'Brito, Iv\'an'
'Cisterna, Jonathan'
'Trilleras, Jorge'
'Alderete, Joel B.'
'Duarte, Yorley'
'Guti\'errez, Margarita'

_publ_section_title
;
 Comprehensive analysis of crystal structure, spectroscopic properties,
 quantum chemical insights, and molecular docking studies of two
 pyrazolopyridine compounds: potential anticancer agents
;
_journal_issue 43
_journal_name_full 'RSC Advances'
_journal_page_first 30118
_journal_page_last 30128
_journal_paper_doi 10.1039/D3RA04874H
_journal_volume 13
_journal_year 2023
_chemical_formula_moiety 'C24 H22 N4 O'
_chemical_formula_sum 'C24 H22 N4 O'
_chemical_formula_weight 382.45
_space_group_crystal_system triclinic
_space_group_IT_number 2
_space_group_name_Hall '-P 1'
_space_group_name_H-M_alt 'P -1'
_atom_sites_solution_hydrogens mixed
_atom_sites_solution_primary dual
_audit_block_doi 10.5517/ccdc.csd.cc2ghh4m
_audit_creation_date 2020-11-05
_audit_creation_method
;
Olex2 1.3-alpha
(compiled 2020.10.28 svn.r5b043f8a for OlexSys, GUI svn.r6176)
;
_audit_update_record
;
2023-07-03 deposited with the CCDC.	2023-09-25 downloaded from the CCDC.
;
_cell_angle_alpha 71.974(2)
_cell_angle_beta 74.329(3)
_cell_angle_gamma 89.987(3)
_cell_formula_units_Z 2
_cell_length_a 8.0100(9)
_cell_length_b 9.8032(11)
_cell_length_c 13.6657(15)
_cell_measurement_reflns_used 8543
_cell_measurement_temperature 295.2
_cell_measurement_theta_max 30.468
_cell_measurement_theta_min 3.594
_cell_volume 978.40(19)
_computing_cell_refinement 'SAINT v8.37A (Bruker, 2015)'
_computing_data_reduction 'SAINT v8.37A (Bruker, 2015)'
_computing_molecular_graphics 'Olex2 1.3-alpha (Dolomanov et al., 2009)'
_computing_publication_material 'Olex2 1.3-alpha (Dolomanov et al., 2009)'
_computing_structure_refinement 'XL  (Sheldrick, 2008)'
_computing_structure_solution 'SHELXT 2014/5 (Sheldrick, 2014)'
_diffrn_ambient_temperature 295.2
_diffrn_measured_fraction_theta_full 0.996
_diffrn_measured_fraction_theta_max 0.991
_diffrn_measurement_device_type 'Bruker APEX-II CCD'
_diffrn_measurement_method '\f and \w scans'
_diffrn_radiation_type MoK\a
_diffrn_radiation_wavelength 0.71073
_diffrn_reflns_av_R_equivalents 0.0406
_diffrn_reflns_av_unetI/netI 0.0293
_diffrn_reflns_Laue_measured_fraction_full 0.996
_diffrn_reflns_Laue_measured_fraction_max 0.991
_diffrn_reflns_limit_h_max 11
_diffrn_reflns_limit_h_min -11
_diffrn_reflns_limit_k_max 14
_diffrn_reflns_limit_k_min -14
_diffrn_reflns_limit_l_max 18
_diffrn_reflns_limit_l_min -19
_diffrn_reflns_number 27838
_diffrn_reflns_point_group_measured_fraction_full 0.996
_diffrn_reflns_point_group_measured_fraction_max 0.991
_diffrn_reflns_theta_full 25.242
_diffrn_reflns_theta_max 30.645
_diffrn_reflns_theta_min 3.594
_diffrn_source_current 30.0
_diffrn_source_power 1.5
_diffrn_source_voltage 50.0
_diffrn_standards_number 0
_exptl_absorpt_coefficient_mu 0.082
_exptl_absorpt_correction_T_max 0.7461
_exptl_absorpt_correction_T_min 0.6833
_exptl_absorpt_correction_type multi-scan
_exptl_absorpt_process_details
;
SADABS-2016/2 (Bruker,2016/2) was used for absorption correction.
wR2(int) was 0.0611 before and 0.0480 after correction.
The Ratio of minimum to maximum transmission is 0.9158.
The \l/2 correction factor is Not present.
;
_exptl_crystal_colour 'light yellow'
_exptl_crystal_colour_modifier light
_exptl_crystal_colour_primary yellow
_exptl_crystal_density_diffrn 1.298
_exptl_crystal_description block
_exptl_crystal_F_000 404
_exptl_crystal_size_max 0.718
_exptl_crystal_size_mid 0.67
_exptl_crystal_size_min 0.504
_refine_diff_density_max 0.300
_refine_diff_density_min -0.240
_refine_diff_density_rms 0.052
_refine_ls_extinction_coef 0.036(4)
_refine_ls_extinction_expression Fc^*^=kFc[1+0.001xFc^2^\l^3^/sin(2\q)]^-1/4^
_refine_ls_extinction_method 'SHELXL-2016/6 (Sheldrick 2016)'
_refine_ls_goodness_of_fit_ref 1.060
_refine_ls_hydrogen_treatment mixed
_refine_ls_matrix_type full
_refine_ls_number_parameters 282
_refine_ls_number_reflns 5989
_refine_ls_number_restraints 0
_refine_ls_restrained_S_all 1.060
_refine_ls_R_factor_all 0.1031
_refine_ls_R_factor_gt 0.0595
_refine_ls_shift/su_max 0.000
_refine_ls_shift/su_mean 0.000
_refine_ls_structure_factor_coef Fsqd
_refine_ls_weighting_details 'w=1/[\s^2^(Fo^2^)+(0.0527P)^2^+0.7372P] where P=(Fo^2^+2Fc^2^)/3'
_refine_ls_weighting_scheme calc
_refine_ls_wR_factor_gt 0.1349
_refine_ls_wR_factor_ref 0.1733
_reflns_Friedel_coverage 0.000
_reflns_number_gt 3954
_reflns_number_total 5989
_reflns_threshold_expression 'I > 2\s(I)'
_cod_data_source_file d3ra04874h2.cif
_cod_data_source_block mg_al503_296k
_cod_database_code 7247519
_shelx_shelxl_version_number 2016/6
_shelx_space_group_comment
;
The symmetry employed for this shelxl refinement is uniquely defined
by the following loop, which should always be used as a source of
symmetry information in preference to the above space-group names.
They are only intended as comments.
;
_shelx_estimated_absorpt_t_max 0.960
_shelx_estimated_absorpt_t_min 0.944
_olex2_refinement_description
;
1. Fixed Uiso
 At 1.2 times of:
  All C(H) groups
 At 1.5 times of:
  All C(H,H,H) groups
2.a Aromatic/amide H refined with riding coordinates:
 C00H(H00H), C00J(H00J), C00M(H00M), C00O(H00O), C12(H12), C13(H13), C14(H14),
 C15(H15), C16(H16)
2.b Idealised Me refined as rotating group:
 C00Q(H00A,H00B,H00C), C00T(H00D,H00E,H00F), C6(H6A,H6B,H6C)
;
_olex2_submission_special_instructions 'No special instructions were received'

loop_
_space_group_symop_operation_xyz
'x, y, z'
'-x, -y, -z'

loop_
_atom_site_label
_atom_site_type_symbol
_atom_site_fract_x
_atom_site_fract_y
_atom_site_fract_z
_atom_site_U_iso_or_equiv
_atom_site_adp_type
_atom_site_occupancy
_atom_site_site_symmetry_order
_atom_site_calc_flag
_atom_site_refinement_flags_posn
_atom_site_refinement_flags_adp
_atom_site_refinement_flags_occupancy
_atom_site_disorder_assembly
_atom_site_disorder_group
O20 O 0.4666(2) 0.98793(17) 0.73605(15) 0.0600(5) Uani 1 1 d . . . . .
N00D N 1.0300(2) 0.8096(3) 0.46111(17) 0.0623(6) Uani 1 1 d . . . . .
N4 N 0.1043(2) 0.34620(16) 0.77420(13) 0.0390(4) Uani 1 1 d . . . . .
N5 N -0.01307(19) 0.41092(14) 0.83689(12) 0.0319(3) Uani 1 1 d . . . . .
N8 N -0.01961(18) 0.63355(15) 0.87805(12) 0.0310(3) Uani 1 1 d . . . . .
C00A C 0.5178(2) 0.71337(17) 0.66689(14) 0.0312(3) Uani 1 1 d . . . . .
C00G C 0.8614(2) 0.7743(2) 0.52740(16) 0.0413(4) Uani 1 1 d . . . . .
C00H C 0.5601(2) 0.8258(2) 0.57052(16) 0.0402(4) Uani 1 1 d . . . . .
H00H H 0.473637 0.882891 0.551865 0.048 Uiso 1 1 calc R U . . .
C00J C 0.7265(2) 0.8555(2) 0.50157(16) 0.0437(5) Uani 1 1 d . . . . .
H00J H 0.749453 0.930558 0.436982 0.052 Uiso 1 1 calc R U . . .
C00M C 0.6492(3) 0.6289(2) 0.69107(16) 0.0447(5) Uani 1 1 d . . . . .
H00M H 0.623644 0.550364 0.753735 0.054 Uiso 1 1 calc R U . . .
C00O C 0.8178(3) 0.6590(3) 0.62382(18) 0.0509(5) Uani 1 1 d . . . . .
H00O H 0.903766 0.601631 0.642982 0.061 Uiso 1 1 calc R U . . .
C00Q C 1.0694(3) 0.9339(3) 0.3662(2) 0.0631(7) Uani 1 1 d . . . . .
H00A H 1.011037 0.919233 0.316987 0.095 Uiso 1 1 calc R U . . .
H00B H 1.192796 0.948215 0.332926 0.095 Uiso 1 1 calc R U . . .
H00C H 1.030572 1.017252 0.385418 0.095 Uiso 1 1 calc R U . . .
C00T C 1.1651(3) 0.7207(5) 0.4828(3) 0.0955(12) Uani 1 1 d . . . . .
H00D H 1.174996 0.712892 0.552706 0.143 Uiso 1 1 calc R U . . .
H00E H 1.273345 0.762657 0.429808 0.143 Uiso 1 1 calc R U . . .
H00F H 1.137971 0.626607 0.480343 0.143 Uiso 1 1 calc R U . . .
C1 C 0.0609(2) 0.53983(16) 0.83113(13) 0.0281(3) Uani 1 1 d . . . . .
C2 C 0.2338(2) 0.55697(17) 0.76425(13) 0.0299(3) Uani 1 1 d . . . . .
C3 C 0.2507(2) 0.43045(19) 0.73145(15) 0.0370(4) Uani 1 1 d . . . . .
C6 C 0.3991(3) 0.3881(3) 0.6571(2) 0.0567(6) Uani 1 1 d . . . . .
H6A H 0.484493 0.351164 0.693716 0.085 Uiso 1 1 calc R U . . .
H6B H 0.450923 0.470694 0.595873 0.085 Uiso 1 1 calc R U . . .
H6C H 0.357419 0.315087 0.633909 0.085 Uiso 1 1 calc R U . . .
C7 C -0.1864(2) 0.34686(17) 0.88320(14) 0.0318(3) Uani 1 1 d . . . . .
C9 C 0.0821(2) 0.75299(17) 0.85410(14) 0.0296(3) Uani 1 1 d . . . . .
C10 C 0.2541(2) 0.78488(17) 0.78600(14) 0.0295(3) Uani 1 1 d . . . . .
C11 C 0.3373(2) 0.68514(17) 0.73851(13) 0.0287(3) Uani 1 1 d . . . . .
C12 C -0.2431(3) 0.2494(2) 0.84122(19) 0.0486(5) Uani 1 1 d . . . . .
H12 H -0.167982 0.227339 0.784316 0.058 Uiso 1 1 calc R U . . .
C13 C -0.4114(3) 0.1856(3) 0.8843(2) 0.0635(7) Uani 1 1 d . . . . .
H13 H -0.449446 0.120000 0.856543 0.076 Uiso 1 1 calc R U . . .
C14 C -0.5233(3) 0.2181(3) 0.9681(2) 0.0629(7) Uani 1 1 d . . . . .
H14 H -0.636678 0.174500 0.996864 0.075 Uiso 1 1 calc R U . . .
C15 C -0.4673(3) 0.3156(2) 1.00933(19) 0.0494(5) Uani 1 1 d . . . . .
H15 H -0.543502 0.337766 1.065816 0.059 Uiso 1 1 calc R U . . .
C16 C -0.2983(2) 0.38081(19) 0.96729(15) 0.0375(4) Uani 1 1 d . . . . .
H16 H -0.260746 0.446466 0.995234 0.045 Uiso 1 1 calc R U . . .
C17 C 0.0246(2) 0.87112(19) 0.90140(17) 0.0371(4) Uani 1 1 d . . . . .
C18 C 0.1888(3) 0.9738(2) 0.8659(2) 0.0447(5) Uani 1 1 d . . . . .
C19 C 0.3251(2) 0.92346(19) 0.78630(16) 0.0368(4) Uani 1 1 d . . . . .
H17A H -0.024(3) 0.832(2) 0.9802(19) 0.046(6) Uiso 1 1 d . . . . .
H17B H -0.072(3) 0.919(2) 0.8707(18) 0.044(6) Uiso 1 1 d . . . . .
H18A H 0.232(4) 0.971(3) 0.928(2) 0.070(8) Uiso 1 1 d . . . . .
H18B H 0.175(4) 1.071(3) 0.833(2) 0.069(8) Uiso 1 1 d . . . . .

loop_
_atom_site_aniso_label
_atom_site_aniso_U_11
_atom_site_aniso_U_22
_atom_site_aniso_U_33
_atom_site_aniso_U_23
_atom_site_aniso_U_13
_atom_site_aniso_U_12
O20 0.0446(8) 0.0471(8) 0.0785(12) -0.0298(8) 0.0097(8) -0.0188(7)
N00D 0.0294(9) 0.0884(15) 0.0548(12) -0.0158(11) 0.0028(8) 0.0079(9)
N4 0.0407(8) 0.0284(7) 0.0456(9) -0.0167(6) -0.0028(7) 0.0014(6)
N5 0.0321(7) 0.0223(6) 0.0386(8) -0.0119(6) -0.0034(6) -0.0008(5)
N8 0.0300(7) 0.0257(6) 0.0352(7) -0.0111(6) -0.0044(6) 0.0008(5)
C00A 0.0279(8) 0.0270(7) 0.0335(8) -0.0073(6) -0.0032(6) 0.0011(6)
C00G 0.0287(8) 0.0530(11) 0.0407(10) -0.0181(9) -0.0037(7) 0.0050(8)
C00H 0.0301(8) 0.0343(9) 0.0423(10) -0.0003(8) -0.0016(7) 0.0059(7)
C00J 0.0338(9) 0.0412(10) 0.0403(10) -0.0007(8) 0.0010(8) 0.0022(8)
C00M 0.0387(10) 0.0460(11) 0.0387(10) -0.0027(8) -0.0063(8) 0.0123(8)
C00O 0.0354(10) 0.0640(14) 0.0473(11) -0.0106(10) -0.0106(9) 0.0192(9)
C00Q 0.0450(12) 0.0791(17) 0.0523(13) -0.0253(13) 0.0119(10) -0.0112(11)
C00T 0.0360(13) 0.156(3) 0.078(2) -0.026(2) -0.0034(13) 0.0287(17)
C1 0.0286(7) 0.0223(7) 0.0301(8) -0.0065(6) -0.0052(6) 0.0011(6)
C2 0.0305(8) 0.0245(7) 0.0303(8) -0.0075(6) -0.0033(6) 0.0004(6)
C3 0.0408(9) 0.0296(8) 0.0371(9) -0.0135(7) -0.0021(7) 0.0032(7)
C6 0.0534(13) 0.0472(12) 0.0623(14) -0.0302(11) 0.0098(11) 0.0031(10)
C7 0.0310(8) 0.0240(7) 0.0375(9) -0.0069(6) -0.0083(7) -0.0011(6)
C9 0.0294(8) 0.0239(7) 0.0334(8) -0.0090(6) -0.0058(6) 0.0011(6)
C10 0.0284(8) 0.0231(7) 0.0337(8) -0.0087(6) -0.0042(6) -0.0001(6)
C11 0.0280(7) 0.0256(7) 0.0279(7) -0.0048(6) -0.0049(6) 0.0015(6)
C12 0.0469(11) 0.0429(11) 0.0602(13) -0.0262(10) -0.0109(10) -0.0036(9)
C13 0.0516(13) 0.0595(14) 0.0879(19) -0.0378(14) -0.0173(13) -0.0142(11)
C14 0.0363(11) 0.0555(14) 0.094(2) -0.0269(13) -0.0101(12) -0.0117(10)
C15 0.0346(10) 0.0449(11) 0.0588(13) -0.0136(10) -0.0007(9) -0.0019(8)
C16 0.0351(9) 0.0312(8) 0.0410(10) -0.0095(7) -0.0049(7) -0.0015(7)
C17 0.0356(9) 0.0294(8) 0.0439(10) -0.0164(7) -0.0021(8) 0.0034(7)
C18 0.0424(10) 0.0301(9) 0.0603(13) -0.0224(9) -0.0035(9) -0.0019(8)
C19 0.0361(9) 0.0279(8) 0.0442(10) -0.0125(7) -0.0065(8) -0.0020(7)

loop_
_atom_type_symbol
_atom_type_description
_atom_type_scat_dispersion_real
_atom_type_scat_dispersion_imag
_atom_type_scat_source
C C 0.0033 0.0016 'International Tables Vol C Tables 4.2.6.8 and 6.1.1.4'
H H 0.0000 0.0000 'International Tables Vol C Tables 4.2.6.8 and 6.1.1.4'
N N 0.0061 0.0033 'International Tables Vol C Tables 4.2.6.8 and 6.1.1.4'
O O 0.0106 0.0060 'International Tables Vol C Tables 4.2.6.8 and 6.1.1.4'

loop_
_geom_angle_atom_site_label_1
_geom_angle_atom_site_label_2
_geom_angle_atom_site_label_3
_geom_angle
_geom_angle_site_symmetry_1
_geom_angle_site_symmetry_3
_geom_angle_publ_flag
C00G N00D C00Q 120.0(2) . . ?
C00G N00D C00T 120.9(2) . . ?
C00T N00D C00Q 119.1(2) . . ?
C3 N4 N5 107.72(14) . . ?
N4 N5 C7 118.14(13) . . ?
C1 N5 N4 110.18(13) . . ?
C1 N5 C7 131.17(14) . . ?
C9 N8 C1 112.30(14) . . ?
C00H C00A C11 120.20(15) . . ?
C00M C00A C00H 117.42(16) . . ?
C00M C00A C11 122.37(16) . . ?
N00D C00G C00J 120.76(19) . . ?
N00D C00G C00O 122.22(19) . . ?
C00J C00G C00O 117.00(17) . . ?
C00A C00H H00H 119.0 . . ?
C00J C00H C00A 121.98(17) . . ?
C00J C00H H00H 119.0 . . ?
C00G C00J H00J 119.5 . . ?
C00H C00J C00G 120.94(18) . . ?
C00H C00J H00J 119.5 . . ?
C00A C00M H00M 119.3 . . ?
C00O C00M C00A 121.32(18) . . ?
C00O C00M H00M 119.3 . . ?
C00G C00O H00O 119.4 . . ?
C00M C00O C00G 121.27(18) . . ?
C00M C00O H00O 119.4 . . ?
N00D C00Q H00A 109.5 . . ?
N00D C00Q H00B 109.5 . . ?
N00D C00Q H00C 109.5 . . ?
H00A C00Q H00B 109.5 . . ?
H00A C00Q H00C 109.5 . . ?
H00B C00Q H00C 109.5 . . ?
N00D C00T H00D 109.5 . . ?
N00D C00T H00E 109.5 . . ?
N00D C00T H00F 109.5 . . ?
H00D C00T H00E 109.5 . . ?
H00D C00T H00F 109.5 . . ?
H00E C00T H00F 109.5 . . ?
N5 C1 C2 107.08(14) . . ?
N8 C1 N5 125.69(15) . . ?
N8 C1 C2 127.21(14) . . ?
C1 C2 C3 104.65(14) . . ?
C11 C2 C1 119.37(15) . . ?
C11 C2 C3 135.71(16) . . ?
N4 C3 C2 110.35(15) . . ?
N4 C3 C6 118.97(17) . . ?
C2 C3 C6 130.63(17) . . ?
C3 C6 H6A 109.5 . . ?
C3 C6 H6B 109.5 . . ?
C3 C6 H6C 109.5 . . ?
H6A C6 H6B 109.5 . . ?
H6A C6 H6C 109.5 . . ?
H6B C6 H6C 109.5 . . ?
C12 C7 N5 118.25(17) . . ?
C16 C7 N5 121.42(16) . . ?
C16 C7 C12 120.33(17) . . ?
N8 C9 C10 125.92(15) . . ?
N8 C9 C17 122.29(15) . . ?
C10 C9 C17 111.77(14) . . ?
C9 C10 C19 108.85(14) . . ?
C11 C10 C9 121.11(14) . . ?
C11 C10 C19 129.71(15) . . ?
C2 C11 C00A 122.84(15) . . ?
C2 C11 C10 114.05(14) . . ?
C10 C11 C00A 123.11(14) . . ?
C7 C12 H12 120.2 . . ?
C13 C12 C7 119.6(2) . . ?
C13 C12 H12 120.2 . . ?
C12 C13 H13 119.7 . . ?
C14 C13 C12 120.5(2) . . ?
C14 C13 H13 119.7 . . ?
C13 C14 H14 120.1 . . ?
C13 C14 C15 119.9(2) . . ?
C15 C14 H14 120.1 . . ?
C14 C15 H15 119.7 . . ?
C14 C15 C16 120.6(2) . . ?
C16 C15 H15 119.7 . . ?
C7 C16 C15 119.10(18) . . ?
C7 C16 H16 120.5 . . ?
C15 C16 H16 120.5 . . ?
C9 C17 C18 104.17(15) . . ?
C9 C17 H17A 111.2(13) . . ?
C9 C17 H17B 108.7(13) . . ?
C18 C17 H17A 113.2(13) . . ?
C18 C17 H17B 112.0(13) . . ?
H17A C17 H17B 107.5(18) . . ?
C17 C18 H18A 110.9(17) . . ?
C17 C18 H18B 114.7(17) . . ?
C19 C18 C17 106.86(15) . . ?
C19 C18 H18A 109.3(17) . . ?
C19 C18 H18B 108.6(17) . . ?
H18A C18 H18B 106(2) . . ?
O20 C19 C10 128.36(17) . . ?
O20 C19 C18 124.00(17) . . ?
C10 C19 C18 107.61(15) . . ?

loop_
_geom_bond_atom_site_label_1
_geom_bond_atom_site_label_2
_geom_bond_distance
_geom_bond_site_symmetry_2
_geom_bond_publ_flag
O20 C19 1.211(2) . ?
N00D C00G 1.382(2) . ?
N00D C00Q 1.438(3) . ?
N00D C00T 1.425(4) . ?
N4 N5 1.386(2) . ?
N4 C3 1.315(2) . ?
N5 C1 1.367(2) . ?
N5 C7 1.415(2) . ?
N8 C1 1.346(2) . ?
N8 C9 1.327(2) . ?
C00A C00H 1.387(2) . ?
C00A C00M 1.386(3) . ?
C00A C11 1.481(2) . ?
C00G C00J 1.399(3) . ?
C00G C00O 1.402(3) . ?
C00H H00H 0.9300 . ?
C00H C00J 1.379(2) . ?
C00J H00J 0.9300 . ?
C00M H00M 0.9300 . ?
C00M C00O 1.385(3) . ?
C00O H00O 0.9300 . ?
C00Q H00A 0.9600 . ?
C00Q H00B 0.9600 . ?
C00Q H00C 0.9600 . ?
C00T H00D 0.9600 . ?
C00T H00E 0.9600 . ?
C00T H00F 0.9600 . ?
C1 C2 1.415(2) . ?
C2 C3 1.438(2) . ?
C2 C11 1.400(2) . ?
C3 C6 1.492(3) . ?
C6 H6A 0.9600 . ?
C6 H6B 0.9600 . ?
C6 H6C 0.9600 . ?
C7 C12 1.389(3) . ?
C7 C16 1.384(3) . ?
C9 C10 1.411(2) . ?
C9 C17 1.508(2) . ?
C10 C11 1.407(2) . ?
C10 C19 1.474(2) . ?
C12 H12 0.9300 . ?
C12 C13 1.378(3) . ?
C13 H13 0.9300 . ?
C13 C14 1.373(4) . ?
C14 H14 0.9300 . ?
C14 C15 1.380(3) . ?
C15 H15 0.9300 . ?
C15 C16 1.387(3) . ?
C16 H16 0.9300 . ?
C17 C18 1.527(3) . ?
C17 H17A 0.99(2) . ?
C17 H17B 1.02(2) . ?
C18 C19 1.520(3) . ?
C18 H18A 0.99(3) . ?
C18 H18B 0.95(3) . ?

loop_
_geom_torsion_atom_site_label_1
_geom_torsion_atom_site_label_2
_geom_torsion_atom_site_label_3
_geom_torsion_atom_site_label_4
_geom_torsion
_geom_torsion_site_symmetry_1
_geom_torsion_site_symmetry_2
_geom_torsion_site_symmetry_3
_geom_torsion_site_symmetry_4
_geom_torsion_publ_flag
N00D C00G C00J C00H -176.2(2) . . . . ?
N00D C00G C00O C00M 177.5(2) . . . . ?
N4 N5 C1 N8 176.62(16) . . . . ?
N4 N5 C1 C2 -1.42(19) . . . . ?
N4 N5 C7 C12 -17.7(2) . . . . ?
N4 N5 C7 C16 163.11(17) . . . . ?
N5 N4 C3 C2 -0.6(2) . . . . ?
N5 N4 C3 C6 -178.30(19) . . . . ?
N5 C1 C2 C3 0.99(19) . . . . ?
N5 C1 C2 C11 175.89(15) . . . . ?
N5 C7 C12 C13 -179.8(2) . . . . ?
N5 C7 C16 C15 179.59(18) . . . . ?
N8 C1 C2 C3 -177.02(17) . . . . ?
N8 C1 C2 C11 -2.1(3) . . . . ?
N8 C9 C10 C11 -2.2(3) . . . . ?
N8 C9 C10 C19 -176.32(17) . . . . ?
N8 C9 C17 C18 171.70(18) . . . . ?
C00A C00H C00J C00G -1.3(3) . . . . ?
C00A C00M C00O C00G -1.4(4) . . . . ?
C00H C00A C00M C00O 2.6(3) . . . . ?
C00H C00A C11 C2 117.0(2) . . . . ?
C00H C00A C11 C10 -62.5(2) . . . . ?
C00J C00G C00O C00M -1.1(3) . . . . ?
C00M C00A C00H C00J -1.2(3) . . . . ?
C00M C00A C11 C2 -61.6(3) . . . . ?
C00M C00A C11 C10 118.9(2) . . . . ?
C00O C00G C00J C00H 2.4(3) . . . . ?
C00Q N00D C00G C00J 2.1(4) . . . . ?
C00Q N00D C00G C00O -176.4(2) . . . . ?
C00T N00D C00G C00J -175.1(3) . . . . ?
C00T N00D C00G C00O 6.4(4) . . . . ?
C1 N5 C7 C12 153.22(19) . . . . ?
C1 N5 C7 C16 -26.0(3) . . . . ?
C1 N8 C9 C10 1.3(2) . . . . ?
C1 N8 C9 C17 -176.85(16) . . . . ?
C1 C2 C3 N4 -0.2(2) . . . . ?
C1 C2 C3 C6 177.1(2) . . . . ?
C1 C2 C11 C00A -178.39(16) . . . . ?
C1 C2 C11 C10 1.1(2) . . . . ?
C3 N4 N5 C1 1.3(2) . . . . ?
C3 N4 N5 C7 173.98(16) . . . . ?
C3 C2 C11 C00A -5.5(3) . . . . ?
C3 C2 C11 C10 174.1(2) . . . . ?
C7 N5 C1 N8 5.2(3) . . . . ?
C7 N5 C1 C2 -172.85(17) . . . . ?
C7 C12 C13 C14 0.3(4) . . . . ?
C9 N8 C1 N5 -176.83(16) . . . . ?
C9 N8 C1 C2 0.8(2) . . . . ?
C9 C10 C11 C00A -179.73(16) . . . . ?
C9 C10 C11 C2 0.7(2) . . . . ?
C9 C10 C19 O20 -178.1(2) . . . . ?
C9 C10 C19 C18 3.6(2) . . . . ?
C9 C17 C18 C19 8.6(2) . . . . ?
C10 C9 C17 C18 -6.7(2) . . . . ?
C11 C00A C00H C00J -179.90(19) . . . . ?
C11 C00A C00M C00O -178.8(2) . . . . ?
C11 C2 C3 N4 -173.9(2) . . . . ?
C11 C2 C3 C6 3.5(4) . . . . ?
C11 C10 C19 O20 8.4(3) . . . . ?
C11 C10 C19 C18 -169.83(19) . . . . ?
C12 C7 C16 C15 0.4(3) . . . . ?
C12 C13 C14 C15 0.1(4) . . . . ?
C13 C14 C15 C16 -0.3(4) . . . . ?
C14 C15 C16 C7 0.0(3) . . . . ?
C16 C7 C12 C13 -0.5(3) . . . . ?
C17 C9 C10 C11 176.16(16) . . . . ?
C17 C9 C10 C19 2.0(2) . . . . ?
C17 C18 C19 O20 174.0(2) . . . . ?
C17 C18 C19 C10 -7.7(2) . . . . ?
C19 C10 C11 C00A -7.0(3) . . . . ?
C19 C10 C11 C2 173.52(18) . . . . ?
